data_1541011
loop_
_publ_author_name
'Stoll, H.'
'Brazel, B.'
'Hoppe, R.'

_publ_section_title
;
 Neue Oxoplumbate(II) mit Inselstruktur: Rb4 (Pb O3) und Cs4 (Pb O3)
;
_journal_name_full 'Zeitschrift fuer Anorganische und Allgemeine Chemie'
_journal_page_first 45
_journal_page_last 60
_journal_volume 564
_journal_year 1988
_chemical_formula_sum 'O3 Pb Rb4'
_chemical_name_systematic 'Rb4 Pb O3'
_space_group_IT_number 61
_symmetry_space_group_name_Hall '-P 2ac 2ab'
_symmetry_space_group_name_H-M 'P b c a'
_cell_angle_alpha 90
_cell_angle_beta 90
_cell_angle_gamma 90
_cell_formula_units_Z 8
_cell_length_a 6.812
_cell_length_b 11.7871
_cell_length_c 19.7991
_cell_volume 1589.743
_citation_journal_id_ASTM ZAACAB
_cod_data_source_file Stoll_ZAACAB_1988_14.cif
_cod_data_source_block O3Pb1Rb4
_cod_original_cell_volume 1589.744
_cod_original_formula_sum 'O3 Pb1 Rb4'
_cod_database_code 1541011

loop_
_symmetry_equiv_pos_as_xyz
x,y,z
-x+1/2,-y,z+1/2
x+1/2,-y+1/2,-z
-x,y+1/2,-z+1/2
-x,-y,-z
x-1/2,y,-z-1/2
-x-1/2,y-1/2,z
x,-y-1/2,z-1/2

loop_
_atom_site_label
_atom_site_type_symbol
_atom_site_fract_x
_atom_site_fract_y
_atom_site_fract_z
_atom_site_occupancy
_atom_site_U_iso_or_equiv
Rb4 Rb+1 0.4656 0.3816 0.2983 1 0.0
O1 O-2 0.3739 0.4792 0.6001 1 0.0
Rb3 Rb+1 0.2748 0.1896 0.5559 1 0.0
Rb1 Rb+1 0.1272 0.1726 0.3437 1 0.0
Pb1 Pb+2 0.1103 0.0681 0.1519 1 0.0
Rb2 Rb+1 0.2561 0.0582 0.9632 1 0.0
O3 O-2 0.4536 0.3482 0.9296 1 0.0
O2 O-2 0.0378 0.4035 0.3422 1 0.0
